data_2211205
loop_
_publ_author_name
'Neng-Fang She'
'Hui-Zhen Guo'
'Li-Ping Cao'
'Meng Gao'

_publ_section_title
;
 1,4-Bis(4-methoxyphenyl)buta-1,3-diyne
;
_journal_coeditor_code SJ2137
_journal_issue 11
_journal_name_full 'Acta Crystallographica Section E'
_journal_page_first o4958
_journal_page_last o4959
_journal_paper_doi 10.1107/S1600536806041535
_journal_volume 62
_journal_year 2006
_chemical_formula_iupac 'C18 H14 O2'
_chemical_formula_moiety 'C18 H14 O2'
_chemical_formula_sum 'C18 H14 O2'
_chemical_formula_weight 262.29
_chemical_name_systematic
;
1,4-bis(4-methoxyphenyl)buta-1,3-diyne
;
_space_group_IT_number 14
_symmetry_cell_setting monoclinic
_symmetry_space_group_name_Hall '-P 2ybc'
_symmetry_space_group_name_H-M 'P 1 21/c 1'
_atom_sites_solution_hydrogens geom
_atom_sites_solution_primary direct
_atom_sites_solution_secondary difmap
_audit_creation_method SHELXL-97
_cell_angle_alpha 90.00
_cell_angle_beta 91.744(3)
_cell_angle_gamma 90.00
_cell_formula_units_Z 4
_cell_length_a 7.2134(11)
_cell_length_b 15.665(2)
_cell_length_c 12.5861(18)
_cell_measurement_reflns_used 1211
_cell_measurement_temperature 298(2)
_cell_measurement_theta_max 21.74
_cell_measurement_theta_min 2.60
_cell_volume 1421.5(3)
_computing_cell_refinement 'SAINT (Bruker, 2001)'
_computing_data_collection 'SMART (Bruker, 2001)'
_computing_data_reduction SAINT
_computing_molecular_graphics 'PLATON (Spek, 2003)'
_computing_publication_material 'SHELXTL  (Bruker, 2001)'
_computing_structure_refinement 'SHELXL97 (Sheldrick, 1997)'
_computing_structure_solution 'SHELXS97 (Sheldrick, 1997)'
_diffrn_ambient_temperature 298(2)
_diffrn_measured_fraction_theta_full 0.998
_diffrn_measured_fraction_theta_max 0.998
_diffrn_measurement_device_type 'Bruker SMART 4K CCD area-detector'
_diffrn_measurement_method '\f and \w'
_diffrn_radiation_monochromator graphite
_diffrn_radiation_source 'fine-focus sealed tube'
_diffrn_radiation_type MoK\a
_diffrn_radiation_wavelength 0.71073
_diffrn_reflns_av_R_equivalents 0.0700
_diffrn_reflns_av_sigmaI/netI 0.0719
_diffrn_reflns_limit_h_max 8
_diffrn_reflns_limit_h_min -8
_diffrn_reflns_limit_k_max 17
_diffrn_reflns_limit_k_min -19
_diffrn_reflns_limit_l_max 15
_diffrn_reflns_limit_l_min -14
_diffrn_reflns_number 8416
_diffrn_reflns_theta_full 26.00
_diffrn_reflns_theta_max 26.00
_diffrn_reflns_theta_min 2.08
_diffrn_standards_number 0
_exptl_absorpt_coefficient_mu 0.079
_exptl_absorpt_correction_type none
_exptl_crystal_colour colorless
_exptl_crystal_density_diffrn 1.226
_exptl_crystal_density_method 'not measured'
_exptl_crystal_description needle
_exptl_crystal_F_000 552
_exptl_crystal_size_max 0.30
_exptl_crystal_size_mid 0.20
_exptl_crystal_size_min 0.20
_refine_diff_density_max 0.194
_refine_diff_density_min -0.232
_refine_ls_extinction_method none
_refine_ls_goodness_of_fit_ref 0.965
_refine_ls_hydrogen_treatment constr
_refine_ls_matrix_type full
_refine_ls_number_parameters 183
_refine_ls_number_reflns 2788
_refine_ls_number_restraints 0
_refine_ls_restrained_S_all 0.965
_refine_ls_R_factor_all 0.1074
_refine_ls_R_factor_gt 0.0584
_refine_ls_shift/su_max 0.013
_refine_ls_shift/su_mean 0.002
_refine_ls_structure_factor_coef Fsqd
_refine_ls_weighting_details 'calc w=1/[\s^2^(Fo^2^)+(0.0795P)^2^] where P=(Fo^2^+2Fc^2^)/3'
_refine_ls_weighting_scheme calc
_refine_ls_wR_factor_gt 0.1408
_refine_ls_wR_factor_ref 0.1758
_reflns_number_gt 1484
_reflns_number_total 2788
_reflns_threshold_expression I>2\s(I)
_cod_data_source_file sj2137.cif
_cod_data_source_block I
_cod_original_sg_symbol_H-M 'P 21/c'
_cod_database_code 2211205
_cod_database_fobs_code 2211205

loop_
_symmetry_equiv_pos_as_xyz
'x, y, z'
'-x, y+1/2, -z+1/2'
'-x, -y, -z'
'x, -y-1/2, z-1/2'

loop_
_atom_site_type_symbol
_atom_site_label
_atom_site_fract_x
_atom_site_fract_y
_atom_site_fract_z
_atom_site_U_iso_or_equiv
_atom_site_adp_type
_atom_site_calc_flag
_atom_site_refinement_flags
_atom_site_occupancy
C C1 0.2765(4) 1.50218(17) 0.8559(2) 0.0742(10) Uani d . 1
H H1A 0.1462 1.4944 0.8661 0.111 Uiso calc R 1
H H1B 0.3059 1.5619 0.8595 0.111 Uiso calc R 1
H H1C 0.3459 1.4722 0.9105 0.111 Uiso calc R 1
C C2 0.2967(3) 1.38456(15) 0.7360(2) 0.0496(7) Uani d . 1
C C3 0.3571(4) 1.35495(16) 0.6393(2) 0.0540(7) Uani d . 1
H H3 0.4086 1.3926 0.5913 0.065 Uiso calc R 1
C C4 0.3409(4) 1.27017(16) 0.61449(19) 0.0530(7) Uani d . 1
H H4 0.3825 1.2507 0.5496 0.064 Uiso calc R 1
C C5 0.2633(3) 1.21273(15) 0.6845(2) 0.0484(7) Uani d . 1
C C6 0.1985(4) 1.24373(16) 0.7794(2) 0.0554(7) Uani d . 1
H H6 0.1424 1.2065 0.8262 0.066 Uiso calc R 1
C C7 0.2157(4) 1.32898(16) 0.8058(2) 0.0546(7) Uani d . 1
H H7 0.1730 1.3488 0.8703 0.066 Uiso calc R 1
C C8 0.2485(4) 1.12372(17) 0.6586(2) 0.0541(7) Uani d . 1
C C9 0.2396(4) 1.04948(17) 0.6376(2) 0.0546(7) Uani d . 1
C C10 0.2338(4) 0.96371(17) 0.6155(2) 0.0536(7) Uani d . 1
C C11 0.2314(4) 0.88875(17) 0.5959(2) 0.0529(7) Uani d . 1
C C12 0.2309(3) 0.79978(15) 0.5697(2) 0.0472(7) Uani d . 1
C C13 0.1532(4) 0.77088(16) 0.4751(2) 0.0583(8) Uani d . 1
H H13 0.0992 0.8100 0.4280 0.070 Uiso calc R 1
C C14 0.1533(4) 0.68574(17) 0.4484(2) 0.0593(8) Uani d . 1
H H14 0.0991 0.6678 0.3842 0.071 Uiso calc R 1
C C15 0.2337(4) 0.62737(16) 0.5168(2) 0.0526(7) Uani d . 1
C C16 0.3122(4) 0.65501(16) 0.6133(2) 0.0589(8) Uani d . 1
H H16 0.3666 0.6158 0.6601 0.071 Uiso calc R 1
C C17 0.3092(4) 0.73989(16) 0.6391(2) 0.0547(7) Uani d . 1
H H17 0.3603 0.7578 0.7041 0.066 Uiso calc R 1
C C18 0.1810(5) 0.51030(19) 0.3981(2) 0.0909(12) Uani d . 1
H H18A 0.0565 0.5300 0.3846 0.136 Uiso calc R 1
H H18B 0.1824 0.4490 0.3992 0.136 Uiso calc R 1
H H18C 0.2592 0.5305 0.3431 0.136 Uiso calc R 1
O O1 0.3233(3) 1.46949(11) 0.75415(15) 0.0649(6) Uani d . 1
O O2 0.2475(3) 0.54201(11) 0.49828(16) 0.0744(7) Uani d . 1

loop_
_atom_site_aniso_label
_atom_site_aniso_U_11
_atom_site_aniso_U_22
_atom_site_aniso_U_33
_atom_site_aniso_U_12
_atom_site_aniso_U_13
_atom_site_aniso_U_23
C1 0.088(2) 0.056(2) 0.080(2) -0.0022(15) 0.0169(18) -0.0235(17)
C2 0.0553(17) 0.0369(15) 0.0563(17) 0.0031(12) -0.0011(13) -0.0027(12)
C3 0.0670(19) 0.0451(17) 0.0503(17) -0.0046(13) 0.0063(14) 0.0013(13)
C4 0.0638(19) 0.0468(17) 0.0486(17) 0.0022(13) 0.0036(13) -0.0063(13)
C5 0.0496(16) 0.0390(15) 0.0563(18) 0.0034(11) -0.0043(13) 0.0005(12)
C6 0.0613(19) 0.0427(16) 0.0628(18) -0.0021(12) 0.0125(14) 0.0056(14)
C7 0.0652(19) 0.0463(17) 0.0531(17) 0.0037(13) 0.0133(14) -0.0014(13)
C8 0.0562(18) 0.0440(17) 0.0618(18) 0.0050(12) -0.0031(14) 0.0023(13)
C9 0.0605(18) 0.0426(17) 0.0605(18) 0.0028(12) 0.0005(14) -0.0001(13)
C10 0.0576(18) 0.0439(17) 0.0593(18) 0.0023(12) 0.0002(13) 0.0003(13)
C11 0.0535(17) 0.0452(17) 0.0601(18) 0.0004(12) 0.0033(13) 0.0000(13)
C12 0.0473(16) 0.0380(15) 0.0564(17) -0.0028(11) 0.0028(13) -0.0014(12)
C13 0.0604(18) 0.0482(17) 0.0653(19) -0.0028(13) -0.0164(14) 0.0070(14)
C14 0.068(2) 0.0534(18) 0.0554(18) -0.0070(14) -0.0130(14) -0.0013(14)
C15 0.0657(18) 0.0402(16) 0.0521(18) -0.0042(12) 0.0076(14) -0.0055(13)
C16 0.082(2) 0.0441(17) 0.0500(18) 0.0060(13) -0.0057(15) 0.0044(13)
C17 0.0701(19) 0.0468(17) 0.0470(16) -0.0016(13) -0.0029(13) -0.0036(13)
C18 0.140(3) 0.061(2) 0.072(2) -0.0164(19) 0.001(2) -0.0270(17)
O1 0.0928(15) 0.0404(11) 0.0618(13) -0.0026(9) 0.0101(11) -0.0064(9)
O2 0.1163(18) 0.0414(12) 0.0653(14) -0.0003(10) 0.0022(12) -0.0078(10)

loop_
_atom_type_symbol
_atom_type_description
_atom_type_scat_dispersion_real
_atom_type_scat_dispersion_imag
_atom_type_scat_source
C C 0.0033 0.0016 'International Tables Vol C Tables 4.2.6.8 and 6.1.1.4'
H H 0.0000 0.0000 'International Tables Vol C Tables 4.2.6.8 and 6.1.1.4'
O O 0.0106 0.0060 'International Tables Vol C Tables 4.2.6.8 and 6.1.1.4'

loop_
_geom_angle_atom_site_label_1
_geom_angle_atom_site_label_2
_geom_angle_atom_site_label_3
_geom_angle
_geom_angle_publ_flag
O1 C1 H1A 109.5 y
O1 C1 H1B 109.5 ?
H1A C1 H1B 109.5 ?
O1 C1 H1C 109.5 ?
H1A C1 H1C 109.5 ?
H1B C1 H1C 109.5 ?
O1 C2 C7 124.8(2) y
O1 C2 C3 115.3(2) y
C7 C2 C3 119.9(2) y
C4 C3 C2 119.9(2) ?
C4 C3 H3 120.1 ?
C2 C3 H3 120.1 ?
C3 C4 C5 121.2(2) ?
C3 C4 H4 119.4 ?
C5 C4 H4 119.4 ?
C6 C5 C4 118.3(2) ?
C6 C5 C8 120.8(2) ?
C4 C5 C8 121.0(2) ?
C7 C6 C5 121.1(2) ?
C7 C6 H6 119.4 ?
C5 C6 H6 119.4 ?
C2 C7 C6 119.6(2) ?
C2 C7 H7 120.2 ?
C6 C7 H7 120.2 ?
C9 C8 C5 178.8(3) ?
C8 C9 C10 178.3(3) ?
C11 C10 C9 179.1(3) y
C10 C11 C12 178.4(3) y
C13 C12 C17 117.9(2) ?
C13 C12 C11 121.1(2) ?
C17 C12 C11 121.0(2) ?
C14 C13 C12 121.8(2) ?
C14 C13 H13 119.1 ?
C12 C13 H13 119.1 ?
C15 C14 C13 119.7(3) ?
C15 C14 H14 120.1 ?
C13 C14 H14 120.1 y
O2 C15 C14 125.3(2) ?
O2 C15 C16 115.1(2) ?
C14 C15 C16 119.5(2) ?
C17 C16 C15 120.0(2) ?
C17 C16 H16 120.0 ?
C15 C16 H16 120.0 ?
C16 C17 C12 121.0(2) ?
C16 C17 H17 119.5 ?
C12 C17 H17 119.5 ?
O2 C18 H18A 109.5 ?
O2 C18 H18B 109.5 ?
H18A C18 H18B 109.5 ?
O2 C18 H18C 109.5 ?
H18A C18 H18C 109.5 ?
H18B C18 H18C 109.5 ?
C2 O1 C1 117.6(2) y
C15 O2 C18 118.0(2) ?

loop_
_geom_bond_atom_site_label_1
_geom_bond_atom_site_label_2
_geom_bond_distance
_geom_bond_publ_flag
C1 O1 1.429(3) y
C1 H1A 0.9600 y
C1 H1B 0.9600 ?
C1 H1C 0.9600 ?
C2 O1 1.363(3) y
C2 C7 1.379(3) y
C2 C3 1.386(3) ?
C3 C4 1.368(3) ?
C3 H3 0.9300 y
C4 C5 1.389(3) ?
C4 H4 0.9300 ?
C5 C6 1.384(3) ?
C5 C8 1.435(3) ?
C6 C7 1.381(3) ?
C6 H6 0.9300 ?
C7 H7 0.9300 ?
C8 C9 1.194(3) ?
C9 C10 1.373(4) ?
C10 C11 1.200(3) y
C11 C12 1.432(3) ?
C12 C13 1.377(3) ?
C12 C17 1.390(3) ?
C13 C14 1.376(3) ?
C13 H13 0.9300 ?
C14 C15 1.373(4) ?
C14 H14 0.9300 ?
C15 O2 1.362(3) ?
C15 C16 1.393(3) ?
C16 C17 1.369(3) ?
C16 H16 0.9300 ?
C17 H17 0.9300 ?
C18 O2 1.424(3) ?
C18 H18A 0.9600 ?
C18 H18B 0.9600 ?
C18 H18C 0.9600 ?

loop_
_geom_hbond_atom_site_label_D
_geom_hbond_atom_site_label_H
_geom_hbond_atom_site_label_A
_geom_hbond_site_symmetry_A
_geom_hbond_distance_DH
_geom_hbond_distance_HA
_geom_hbond_distance_DA
_geom_hbond_angle_DHA
C16 H16 O1 1_545 0.93 2.60 3.404(2) 144.7
C3 H3 O2 1_565 0.93 2.85 3.504(2) 128.5

loop_
_geom_torsion_atom_site_label_1
_geom_torsion_atom_site_label_2
_geom_torsion_atom_site_label_3
_geom_torsion_atom_site_label_4
_geom_torsion
O1 C2 C3 C4 178.4(2)
C7 C2 C3 C4 -1.8(4)
C2 C3 C4 C5 0.5(4)
C3 C4 C5 C6 1.5(4)
C3 C4 C5 C8 -179.3(2)
C4 C5 C6 C7 -2.1(4)
C8 C5 C6 C7 178.7(2)
O1 C2 C7 C6 -179.0(2)
C3 C2 C7 C6 1.1(4)
C5 C6 C7 C2 0.8(4)
C17 C12 C13 C14 -0.6(4)
C11 C12 C13 C14 179.3(2)
C12 C13 C14 C15 -0.4(4)
C13 C14 C15 O2 -178.0(2)
C13 C14 C15 C16 0.8(4)
O2 C15 C16 C17 178.8(2)
C14 C15 C16 C17 -0.2(4)
C15 C16 C17 C12 -0.9(4)
C13 C12 C17 C16 1.2(4)
C11 C12 C17 C16 -178.6(2)
C7 C2 O1 C1 4.8(4)
C3 C2 O1 C1 -175.4(2)
C14 C15 O2 C18 2.9(4)
C16 C15 O2 C18 -176.0(3)

loop_
_cod_related_entry_id
_cod_related_entry_database
_cod_related_entry_code
1 ChemSpider 9185964
